data_1548086
loop_
_publ_author_name
'David M. King'
'Peter A. Cleaves'
'Ashley J. Wooles'
'Benedict M. Gardner'
'Nicholas F. Chilton'
'Floriana Tuna'
'William Lewis'
'Eric J. L. McInnes'
'Stephen T. Liddle'

_publ_section_title
;
 Molecular and electronic structure of terminal and alkali metal-capped
 uranium(V) nitride complexes
;
_journal_name_full 'Nature Communications'
_journal_page_first 13773
_journal_paper_doi 10.1038/ncomms13773
_journal_volume 7
_journal_year 2016
_chemical_formula_moiety 'C66 H150 K2 N10 Si6 U2'
_chemical_formula_sum 'C66 H150 K2 N10 Si6 U2'
_chemical_formula_weight 1806.75
_space_group_crystal_system orthorhombic
_space_group_IT_number 61
_space_group_name_Hall '-P 2ac 2ab'
_space_group_name_H-M_alt 'P b c a'
_symmetry_space_group_name_Hall '-P 2ac 2ab'
_symmetry_space_group_name_H-M 'P b c a'
_atom_sites_solution_hydrogens geom
_atom_sites_solution_primary direct
_atom_sites_solution_secondary difmap
_cell_angle_alpha 90
_cell_angle_beta 90
_cell_angle_gamma 90
_cell_formula_units_Z 4
_cell_length_a 13.8074(7)
_cell_length_b 23.2204(19)
_cell_length_c 26.3621(15)
_cell_measurement_reflns_used 5016
_cell_measurement_temperature 120(2)
_cell_measurement_theta_max 73.7980
_cell_measurement_theta_min 3.3370
_cell_volume 8452.0(9)
_computing_cell_refinement
;
CrysAlisPro, Agilent Technologies,
Version 1.171.36.28 (release 01-02-2013 CrysAlis171 .NET)
(compiled Feb  1 2013,16:14:44)
;
_computing_data_collection
;
CrysAlisPro, Agilent Technologies,
Version 1.171.36.28 (release 01-02-2013 CrysAlis171 .NET)
(compiled Feb  1 2013,16:14:44)
;
_computing_data_reduction
;
CrysAlisPro, Agilent Technologies,
Version 1.171.36.28 (release 01-02-2013 CrysAlis171 .NET)
(compiled Feb  1 2013,16:14:44)
;
_computing_molecular_graphics 'Olex2 (Dolomanov et al., 2009)'
_computing_publication_material 'Olex2 (Dolomanov et al., 2009)'
_computing_structure_refinement 'ShelXL (Sheldrick, 2015)'
_computing_structure_solution 'SHELXS (Sheldrick, 2008)'
_diffrn_ambient_temperature 120(2)
_diffrn_detector_area_resol_mean 10.3613
_diffrn_measured_fraction_theta_full 0.984
_diffrn_measured_fraction_theta_max 0.959
_diffrn_measurement_details
;
#__ type_ start__ end____ width___ exp.time_
  1 omega  -50.00  -18.00   2.0000    2.0000
omega____ theta____ kappa____ phi______ frames
    -      -38.5000   38.0000   90.0000 16
#__ type_ start__ end____ width___ exp.time_
  2 omega -106.00  -18.00   2.0000    2.0000
omega____ theta____ kappa____ phi______ frames
    -      -38.5000  -45.0000  -60.0000 44
#__ type_ start__ end____ width___ exp.time_
  3 omega  -75.00  -45.00   2.0000    2.0000
omega____ theta____ kappa____ phi______ frames
    -      -38.5000  125.0000    0.0000 15
#__ type_ start__ end____ width___ exp.time_
  4 omega   66.00   92.00   2.0000    2.0000
omega____ theta____ kappa____ phi______ frames
    -       43.9127   57.0000   90.0000 13
#__ type_ start__ end____ width___ exp.time_
  5 omega   74.00  120.00   2.0000    7.0000
omega____ theta____ kappa____ phi______ frames
    -      105.5237 -125.0000  -60.0000 23
#__ type_ start__ end____ width___ exp.time_
  6 omega   36.00   86.00   2.0000    7.0000
omega____ theta____ kappa____ phi______ frames
    -      105.5237  -30.0000    0.0000 25
#__ type_ start__ end____ width___ exp.time_
  7 omega  116.00  162.00   2.0000    7.0000
omega____ theta____ kappa____ phi______ frames
    -      105.5237  125.0000  120.0000 23
#__ type_ start__ end____ width___ exp.time_
  8 omega   81.00  177.00   2.0000    7.0000
omega____ theta____ kappa____ phi______ frames
    -      105.5237   15.0000  150.0000 48
#__ type_ start__ end____ width___ exp.time_
  9 omega   55.00   83.00   2.0000    7.0000
omega____ theta____ kappa____ phi______ frames
    -      105.5237  -45.0000  -30.0000 14
;
_diffrn_measurement_device_type 'SuperNova, Dual, Cu at zero, Atlas'
_diffrn_measurement_method '\w scans'
_diffrn_orient_matrix_UB_11 0.0196483000
_diffrn_orient_matrix_UB_12 -0.0653521000
_diffrn_orient_matrix_UB_13 -0.0000992000
_diffrn_orient_matrix_UB_21 0.0030566000
_diffrn_orient_matrix_UB_22 0.0003692000
_diffrn_orient_matrix_UB_23 -0.0583784000
_diffrn_orient_matrix_UB_31 0.1097307000
_diffrn_orient_matrix_UB_32 0.0118653000
_diffrn_orient_matrix_UB_33 0.0016443000
_diffrn_radiation_monochromator mirror
_diffrn_radiation_type CuK\a
_diffrn_radiation_wavelength 1.54184
_diffrn_reflns_av_R_equivalents 0.0558
_diffrn_reflns_av_unetI/netI 0.0602
_diffrn_reflns_Laue_measured_fraction_full 0.984
_diffrn_reflns_Laue_measured_fraction_max 0.959
_diffrn_reflns_limit_h_max 16
_diffrn_reflns_limit_h_min -11
_diffrn_reflns_limit_k_max 18
_diffrn_reflns_limit_k_min -28
_diffrn_reflns_limit_l_max 32
_diffrn_reflns_limit_l_min -30
_diffrn_reflns_number 20113
_diffrn_reflns_point_group_measured_fraction_full 0.984
_diffrn_reflns_point_group_measured_fraction_max 0.959
_diffrn_reflns_theta_full 67.684
_diffrn_reflns_theta_max 74.290
_diffrn_reflns_theta_min 3.353
_diffrn_source 'SuperNova (Cu) X-ray Source'
_diffrn_standards_number 0
_exptl_absorpt_coefficient_mu 12.701
_exptl_absorpt_correction_T_max 0.396
_exptl_absorpt_correction_T_min 0.157
_exptl_absorpt_correction_type gaussian
_exptl_absorpt_process_details
;
CrysAlisPro, Agilent Technologies,
Version 1.171.36.28 (release 01-02-2013 CrysAlis171 .NET)
(compiled Feb  1 2013,16:14:44)
Numerical absorption correction based on gaussian integration over
			a multifaceted crystal model
;
_exptl_crystal_colour red
_exptl_crystal_colour_primary red
_exptl_crystal_density_diffrn 1.420
_exptl_crystal_density_method 'not measured'
_exptl_crystal_description block
_exptl_crystal_F_000 3688
_exptl_crystal_size_max 0.2185
_exptl_crystal_size_mid 0.1454
_exptl_crystal_size_min 0.1233
_refine_diff_density_max 2.862
_refine_diff_density_min -1.404
_refine_diff_density_rms 0.185
_refine_ls_extinction_coef .
_refine_ls_extinction_method none
_refine_ls_goodness_of_fit_ref 1.059
_refine_ls_hydrogen_treatment constr
_refine_ls_matrix_type full
_refine_ls_number_parameters 406
_refine_ls_number_reflns 8259
_refine_ls_number_restraints 0
_refine_ls_restrained_S_all 1.059
_refine_ls_R_factor_all 0.0636
_refine_ls_R_factor_gt 0.0510
_refine_ls_shift/su_max 0.002
_refine_ls_shift/su_mean 0.000
_refine_ls_structure_factor_coef Fsqd
_refine_ls_weighting_details 'w=1/[\s^2^(Fo^2^)+(0.0754P)^2^+7.1348P] where P=(Fo^2^+2Fc^2^)/3'
_refine_ls_weighting_scheme calc
_refine_ls_wR_factor_gt 0.1286
_refine_ls_wR_factor_ref 0.1372
_reflns_Friedel_coverage 0.000
_reflns_Friedel_fraction_full .
_reflns_Friedel_fraction_max .
_reflns_number_gt 6749
_reflns_number_total 8259
_reflns_threshold_expression 'I > 2\s(I)'
_cod_data_source_file 2.cif
_cod_data_source_block 2
_cod_database_code 1548086
_chemical_oxdiff_formula 'C66 H150 N10 Si6 K2 U2'
_chemical_oxdiff_usercomment 'UDKIOC #12312 in fomblin film on micromount'
_shelx_space_group_comment
;
The symmetry employed for this shelxl refinement is uniquely defined
by the following loop, which should always be used as a source of
symmetry information in preference to the above space-group names.
They are only intended as comments.
;
_reflns_odcompleteness_completeness 99.65
_reflns_odcompleteness_iscentric 1
_reflns_odcompleteness_theta 66.97
_olex2_refinement_description
;
1. Fixed Uiso
 At 1.2 times of:
  All C(H) groups, All C(H,H) groups
 At 1.5 times of:
  All C(H,H,H) groups
2.a Ternary CH refined with riding coordinates:
 C1(H1), C4(H4), C7(H7), C12(H12), C15(H15), C18(H18), C23(H23), C26(H26),
 C29(H29)
2.b Secondary CH2 refined with riding coordinates:
 C10(H10A,H10B), C11(H11A,H11B), C21(H21A,H21B), C22(H22A,H22B), C32(H32A,
 H32B), C33(H33A,H33B)
2.c Idealised Me refined as rotating group:
 C2(H2A,H2B,H2C), C3(H3A,H3B,H3C), C5(H5A,H5B,H5C), C6(H6A,H6B,H6C), C8(H8A,
 H8B,H8C), C9(H9A,H9B,H9C), C13(H13A,H13B,H13C), C14(H14A,H14B,H14C), C16(H16A,
 H16B,H16C), C17(H17A,H17B,H17C), C19(H19A,H19B,H19C), C20(H20A,H20B,H20C),
 C24(H24A,H24B,H24C), C25(H25A,H25B,H25C), C27(H27A,H27B,H27C), C28(H28A,H28B,
 H28C), C30(H30A,H30B,H30C), C31(H31A,H31B,H31C)
;
_olex2_submission_special_instructions 'No special instructions were received'

loop_
_space_group_symop_operation_xyz
'x, y, z'
'-x+1/2, -y, z+1/2'
'x+1/2, -y+1/2, -z'
'-x, y+1/2, -z+1/2'
'-x, -y, -z'
'x-1/2, y, -z-1/2'
'-x-1/2, y-1/2, z'
'x, -y-1/2, z-1/2'

loop_
_atom_site_label
_atom_site_type_symbol
_atom_site_fract_x
_atom_site_fract_y
_atom_site_fract_z
_atom_site_U_iso_or_equiv
_atom_site_adp_type
_atom_site_occupancy
_atom_site_site_symmetry_order
_atom_site_calc_flag
_atom_site_refinement_flags_posn
_atom_site_refinement_flags_adp
_atom_site_refinement_flags_occupancy
_atom_site_disorder_assembly
_atom_site_disorder_group
U1 U 0.09886(2) 0.42779(2) 0.37756(2) 0.01655(10) Uani 1 1 d . . . . .
K1 K -0.09930(12) 0.44888(8) 0.50385(6) 0.0376(4) Uani 1 1 d . . . . .
Si1 Si -0.01236(14) 0.56177(8) 0.32713(8) 0.0270(4) Uani 1 1 d . . . . .
Si2 Si 0.35838(12) 0.42830(8) 0.41177(7) 0.0235(4) Uani 1 1 d . . . . .
Si3 Si -0.04055(13) 0.29252(8) 0.38698(8) 0.0252(4) Uani 1 1 d . . . . .
N1 N 0.0248(4) 0.4915(2) 0.3202(2) 0.0241(12) Uani 1 1 d . . . . .
N2 N 0.2655(4) 0.4323(2) 0.3683(2) 0.0231(11) Uani 1 1 d . . . . .
N3 N 0.0492(4) 0.3338(2) 0.3604(2) 0.0270(12) Uani 1 1 d . . . . .
N4 N 0.1478(4) 0.3991(2) 0.2830(2) 0.0235(11) Uani 1 1 d . . . . .
N5 N 0.0649(4) 0.4523(3) 0.4452(3) 0.0341(14) Uani 1 1 d . . . . .
C1 C -0.1355(6) 0.5677(4) 0.3595(3) 0.0357(17) Uani 1 1 d . . . . .
H1 H -0.1508 0.6095 0.3641 0.043 Uiso 1 1 calc R . . . .
C2 C -0.2141(6) 0.5411(4) 0.3273(4) 0.046(2) Uani 1 1 d . . . . .
H2A H -0.2173 0.5611 0.2946 0.068 Uiso 1 1 calc GR . . . .
H2B H -0.2765 0.5447 0.3448 0.068 Uiso 1 1 calc GR . . . .
H2C H -0.1996 0.5003 0.3217 0.068 Uiso 1 1 calc GR . . . .
C3 C -0.1369(6) 0.5388(5) 0.4121(3) 0.047(2) Uani 1 1 d . . . . .
H3A H -0.1102 0.4998 0.4094 0.071 Uiso 1 1 calc GR . . . .
H3B H -0.2037 0.5368 0.4245 0.071 Uiso 1 1 calc GR . . . .
H3C H -0.0977 0.5614 0.4358 0.071 Uiso 1 1 calc GR . . . .
C4 C -0.0315(6) 0.5998(4) 0.2639(4) 0.0427(19) Uani 1 1 d . . . . .
H4 H -0.0833 0.5778 0.2458 0.051 Uiso 1 1 calc R . . . .
C5 C -0.0694(11) 0.6617(5) 0.2699(6) 0.084(5) Uani 1 1 d . . . . .
H5A H -0.1292 0.6613 0.2899 0.126 Uiso 1 1 calc GR . . . .
H5B H -0.0826 0.6780 0.2363 0.126 Uiso 1 1 calc GR . . . .
H5C H -0.0206 0.6851 0.2872 0.126 Uiso 1 1 calc GR . . . .
C6 C 0.0566(7) 0.6002(4) 0.2286(3) 0.044(2) Uani 1 1 d . . . . .
H6A H 0.1075 0.6244 0.2433 0.065 Uiso 1 1 calc GR . . . .
H6B H 0.0377 0.6157 0.1954 0.065 Uiso 1 1 calc GR . . . .
H6C H 0.0809 0.5609 0.2244 0.065 Uiso 1 1 calc GR . . . .
C7 C 0.0820(6) 0.5975(4) 0.3691(4) 0.0389(18) Uani 1 1 d . . . . .
H7 H 0.0979 0.5684 0.3959 0.047 Uiso 1 1 calc R . . . .
C8 C 0.0495(9) 0.6512(5) 0.3978(7) 0.087(5) Uani 1 1 d . . . . .
H8A H 0.0425 0.6833 0.3739 0.131 Uiso 1 1 calc GR . . . .
H8B H 0.0979 0.6611 0.4235 0.131 Uiso 1 1 calc GR . . . .
H8C H -0.0129 0.6438 0.4143 0.131 Uiso 1 1 calc GR . . . .
C9 C 0.1784(6) 0.6103(4) 0.3421(4) 0.048(2) Uani 1 1 d . . . . .
H9A H 0.1969 0.5772 0.3212 0.072 Uiso 1 1 calc GR . . . .
H9B H 0.2289 0.6176 0.3675 0.072 Uiso 1 1 calc GR . . . .
H9C H 0.1708 0.6444 0.3205 0.072 Uiso 1 1 calc GR . . . .
C10 C 0.0068(5) 0.4624(4) 0.2719(3) 0.0317(15) Uani 1 1 d . . . . .
H10A H -0.0252 0.4894 0.2481 0.038 Uiso 1 1 calc R . . . .
H10B H -0.0371 0.4293 0.2774 0.038 Uiso 1 1 calc R . . . .
C11 C 0.1020(5) 0.4413(4) 0.2490(3) 0.0300(15) Uani 1 1 d . . . . .
H11A H 0.0894 0.4233 0.2156 0.036 Uiso 1 1 calc R . . . .
H11B H 0.1462 0.4744 0.2438 0.036 Uiso 1 1 calc R . . . .
C12 C 0.4037(5) 0.5023(4) 0.4310(3) 0.0338(17) Uani 1 1 d . . . . .
H12 H 0.4552 0.4969 0.4572 0.041 Uiso 1 1 calc R . . . .
C13 C 0.4485(6) 0.5367(4) 0.3865(3) 0.042(2) Uani 1 1 d . . . . .
H13A H 0.4997 0.5138 0.3706 0.063 Uiso 1 1 calc GR . . . .
H13B H 0.4760 0.5727 0.3994 0.063 Uiso 1 1 calc GR . . . .
H13C H 0.3982 0.5454 0.3615 0.063 Uiso 1 1 calc GR . . . .
C14 C 0.3226(7) 0.5382(4) 0.4548(3) 0.0420(19) Uani 1 1 d . . . . .
H14A H 0.2699 0.5431 0.4303 0.063 Uiso 1 1 calc GR . . . .
H14B H 0.3480 0.5761 0.4644 0.063 Uiso 1 1 calc GR . . . .
H14C H 0.2979 0.5185 0.4851 0.063 Uiso 1 1 calc GR . . . .
C15 C 0.3094(5) 0.3930(4) 0.4711(3) 0.0373(18) Uani 1 1 d . . . . .
H15 H 0.2441 0.4103 0.4772 0.045 Uiso 1 1 calc R . . . .
C16 C 0.3699(7) 0.4051(4) 0.5195(3) 0.044(2) Uani 1 1 d . . . . .
H16A H 0.4335 0.3867 0.5163 0.065 Uiso 1 1 calc GR . . . .
H16B H 0.3362 0.3894 0.5492 0.065 Uiso 1 1 calc GR . . . .
H16C H 0.3783 0.4467 0.5236 0.065 Uiso 1 1 calc GR . . . .
C17 C 0.2936(8) 0.3279(4) 0.4657(4) 0.056(3) Uani 1 1 d . . . . .
H17A H 0.2540 0.3203 0.4356 0.084 Uiso 1 1 calc GR . . . .
H17B H 0.2605 0.3133 0.4959 0.084 Uiso 1 1 calc GR . . . .
H17C H 0.3564 0.3087 0.4621 0.084 Uiso 1 1 calc GR . . . .
C18 C 0.4686(6) 0.3892(4) 0.3852(3) 0.0402(19) Uani 1 1 d . . . . .
H18 H 0.4939 0.4141 0.3572 0.048 Uiso 1 1 calc R . . . .
C19 C 0.5510(6) 0.3843(6) 0.4240(5) 0.065(3) Uani 1 1 d . . . . .
H19A H 0.5646 0.4223 0.4384 0.097 Uiso 1 1 calc GR . . . .
H19B H 0.6093 0.3695 0.4072 0.097 Uiso 1 1 calc GR . . . .
H19C H 0.5318 0.3578 0.4512 0.097 Uiso 1 1 calc GR . . . .
C20 C 0.4513(8) 0.3302(5) 0.3616(5) 0.059(3) Uani 1 1 d . . . . .
H20A H 0.4325 0.3028 0.3882 0.089 Uiso 1 1 calc GR . . . .
H20B H 0.5108 0.3168 0.3451 0.089 Uiso 1 1 calc GR . . . .
H20C H 0.3993 0.3329 0.3364 0.089 Uiso 1 1 calc GR . . . .
C21 C 0.2947(5) 0.4458(3) 0.3150(3) 0.0272(14) Uani 1 1 d . . . . .
H21A H 0.3662 0.4468 0.3125 0.033 Uiso 1 1 calc R . . . .
H21B H 0.2695 0.4842 0.3053 0.033 Uiso 1 1 calc R . . . .
C22 C 0.2549(5) 0.4007(3) 0.2792(3) 0.0302(15) Uani 1 1 d . . . . .
H22A H 0.2743 0.4098 0.2440 0.036 Uiso 1 1 calc R . . . .
H22B H 0.2819 0.3624 0.2881 0.036 Uiso 1 1 calc R . . . .
C23 C 0.0076(6) 0.2450(4) 0.4399(3) 0.041(2) Uani 1 1 d . . . . .
H23 H -0.0459 0.2190 0.4512 0.050 Uiso 1 1 calc R . . . .
C24 C 0.0918(7) 0.2075(4) 0.4211(4) 0.049(2) Uani 1 1 d . . . . .
H24A H 0.0711 0.1856 0.3912 0.074 Uiso 1 1 calc GR . . . .
H24B H 0.1112 0.1807 0.4480 0.074 Uiso 1 1 calc GR . . . .
H24C H 0.1468 0.2321 0.4121 0.074 Uiso 1 1 calc GR . . . .
C25 C 0.0417(7) 0.2794(5) 0.4855(4) 0.056(3) Uani 1 1 d . . . . .
H25A H 0.0937 0.3056 0.4752 0.084 Uiso 1 1 calc GR . . . .
H25B H 0.0658 0.2530 0.5117 0.084 Uiso 1 1 calc GR . . . .
H25C H -0.0125 0.3018 0.4992 0.084 Uiso 1 1 calc GR . . . .
C26 C -0.1009(5) 0.2421(3) 0.3395(3) 0.0325(16) Uani 1 1 d . . . . .
H26 H -0.0511 0.2124 0.3308 0.039 Uiso 1 1 calc R . . . .
C27 C -0.1860(8) 0.2091(5) 0.3621(4) 0.059(3) Uani 1 1 d . . . . .
H27A H -0.1675 0.1935 0.3953 0.089 Uiso 1 1 calc GR . . . .
H27B H -0.2042 0.1775 0.3394 0.089 Uiso 1 1 calc GR . . . .
H27C H -0.2412 0.2352 0.3663 0.089 Uiso 1 1 calc GR . . . .
C28 C -0.1322(7) 0.2682(4) 0.2894(4) 0.051(2) Uani 1 1 d . . . . .
H28A H -0.1783 0.2995 0.2957 0.077 Uiso 1 1 calc GR . . . .
H28B H -0.1631 0.2386 0.2684 0.077 Uiso 1 1 calc GR . . . .
H28C H -0.0754 0.2835 0.2716 0.077 Uiso 1 1 calc GR . . . .
C29 C -0.1291(5) 0.3458(3) 0.4159(3) 0.0359(17) Uani 1 1 d . . . . .
H29 H -0.0883 0.3739 0.4351 0.043 Uiso 1 1 calc R . . . .
C30 C -0.2007(6) 0.3214(5) 0.4548(4) 0.048(2) Uani 1 1 d . . . . .
H30A H -0.2474 0.2964 0.4376 0.072 Uiso 1 1 calc GR . . . .
H30B H -0.2351 0.3532 0.4713 0.072 Uiso 1 1 calc GR . . . .
H30C H -0.1653 0.2991 0.4803 0.072 Uiso 1 1 calc GR . . . .
C31 C -0.1824(8) 0.3813(4) 0.3761(5) 0.063(3) Uani 1 1 d . . . . .
H31A H -0.1405 0.3867 0.3465 0.095 Uiso 1 1 calc GR . . . .
H31B H -0.1994 0.4189 0.3904 0.095 Uiso 1 1 calc GR . . . .
H31C H -0.2415 0.3611 0.3658 0.095 Uiso 1 1 calc GR . . . .
C32 C 0.1111(5) 0.3059(3) 0.3218(3) 0.0297(15) Uani 1 1 d . . . . .
H32A H 0.0871 0.2664 0.3151 0.036 Uiso 1 1 calc R . . . .
H32B H 0.1782 0.3029 0.3348 0.036 Uiso 1 1 calc R . . . .
C33 C 0.1106(5) 0.3404(3) 0.2729(3) 0.0308(15) Uani 1 1 d . . . . .
H33A H 0.1518 0.3211 0.2473 0.037 Uiso 1 1 calc R . . . .
H33B H 0.0438 0.3426 0.2593 0.037 Uiso 1 1 calc R . . . .

loop_
_atom_site_aniso_label
_atom_site_aniso_U_11
_atom_site_aniso_U_22
_atom_site_aniso_U_33
_atom_site_aniso_U_23
_atom_site_aniso_U_13
_atom_site_aniso_U_12
U1 0.01773(14) 0.01659(14) 0.01533(14) -0.00008(6) -0.00006(7) -0.00038(6)
K1 0.0468(9) 0.0393(9) 0.0267(8) -0.0083(6) 0.0094(7) -0.0155(7)
Si1 0.0294(9) 0.0241(9) 0.0276(10) 0.0036(7) 0.0030(8) 0.0038(7)
Si2 0.0195(8) 0.0278(9) 0.0233(9) 0.0034(7) -0.0014(7) -0.0015(6)
Si3 0.0240(8) 0.0221(9) 0.0296(9) 0.0010(7) -0.0017(7) -0.0048(7)
N1 0.028(3) 0.024(3) 0.020(3) 0.006(2) -0.008(2) 0.005(2)
N2 0.018(2) 0.032(3) 0.020(3) 0.002(2) -0.004(2) -0.002(2)
N3 0.027(3) 0.021(3) 0.033(3) -0.006(2) -0.001(2) -0.003(2)
N4 0.025(3) 0.024(3) 0.021(3) 0.000(2) -0.002(2) -0.002(2)
N5 0.033(3) 0.031(3) 0.038(4) -0.016(3) 0.004(3) -0.002(3)
C1 0.036(4) 0.040(4) 0.030(4) 0.002(3) 0.005(3) 0.008(3)
C2 0.031(4) 0.062(6) 0.044(5) 0.011(4) -0.003(3) 0.002(4)
C3 0.036(4) 0.078(7) 0.028(4) 0.003(4) 0.007(3) 0.010(4)
C4 0.046(4) 0.036(4) 0.046(5) 0.017(4) -0.002(4) 0.003(3)
C5 0.103(9) 0.055(7) 0.095(10) 0.048(7) 0.048(8) 0.040(7)
C6 0.055(5) 0.039(4) 0.037(5) 0.015(4) 0.006(4) 0.004(4)
C7 0.046(4) 0.026(4) 0.044(5) -0.005(3) -0.007(4) -0.004(3)
C8 0.066(7) 0.056(7) 0.140(14) -0.053(8) 0.003(8) -0.014(6)
C9 0.044(5) 0.041(5) 0.060(6) 0.000(4) -0.015(4) -0.013(4)
C10 0.029(3) 0.042(4) 0.024(4) 0.004(3) -0.007(3) 0.001(3)
C11 0.033(4) 0.039(4) 0.018(3) -0.001(3) -0.003(3) -0.002(3)
C12 0.027(4) 0.045(5) 0.030(4) -0.001(3) -0.008(3) -0.010(3)
C13 0.042(4) 0.040(5) 0.044(5) 0.014(4) -0.008(4) -0.018(4)
C14 0.055(5) 0.043(5) 0.028(4) -0.001(3) 0.001(4) 0.000(4)
C15 0.028(3) 0.053(5) 0.031(4) 0.015(3) -0.009(3) 0.003(3)
C16 0.046(4) 0.055(5) 0.030(4) 0.014(4) -0.009(4) -0.002(4)
C17 0.066(6) 0.052(6) 0.051(6) 0.021(5) -0.017(5) -0.024(5)
C18 0.034(4) 0.046(5) 0.040(5) 0.002(4) 0.003(3) 0.006(3)
C19 0.025(4) 0.097(9) 0.072(8) -0.011(6) -0.003(4) 0.015(5)
C20 0.054(6) 0.057(6) 0.067(7) -0.014(5) -0.013(5) 0.022(5)
C21 0.025(3) 0.040(4) 0.017(3) 0.001(3) 0.006(3) -0.010(3)
C22 0.031(3) 0.035(4) 0.025(4) 0.001(3) 0.004(3) -0.002(3)
C23 0.037(4) 0.045(5) 0.042(5) 0.018(4) -0.010(4) -0.015(3)
C24 0.066(6) 0.035(5) 0.048(5) 0.005(4) -0.018(4) 0.008(4)
C25 0.047(5) 0.088(8) 0.033(5) -0.001(5) -0.009(4) 0.008(5)
C26 0.036(4) 0.019(3) 0.043(4) 0.001(3) 0.002(3) -0.004(3)
C27 0.073(7) 0.055(6) 0.048(6) 0.003(5) -0.008(5) -0.044(5)
C28 0.057(5) 0.051(5) 0.046(5) 0.011(4) -0.020(4) -0.020(4)
C29 0.026(3) 0.033(4) 0.049(5) -0.011(3) 0.011(3) -0.010(3)
C30 0.034(4) 0.071(6) 0.039(5) 0.005(4) 0.008(4) -0.001(4)
C31 0.054(6) 0.028(4) 0.107(10) 0.021(5) 0.039(6) 0.012(4)
C32 0.034(4) 0.019(3) 0.036(4) -0.008(3) 0.006(3) 0.003(3)
C33 0.033(4) 0.023(3) 0.036(4) -0.008(3) 0.004(3) 0.000(3)

loop_
_atom_type_symbol
_atom_type_description
_atom_type_scat_dispersion_real
_atom_type_scat_dispersion_imag
_atom_type_scat_source
C C 0.0181 0.0091 'International Tables Vol C Tables 4.2.6.8 and 6.1.1.4'
H H 0.0000 0.0000 'International Tables Vol C Tables 4.2.6.8 and 6.1.1.4'
N N 0.0311 0.0180 'International Tables Vol C Tables 4.2.6.8 and 6.1.1.4'
Si Si 0.2541 0.3302 'International Tables Vol C Tables 4.2.6.8 and 6.1.1.4'
K K 0.3868 1.0657 'International Tables Vol C Tables 4.2.6.8 and 6.1.1.4'
U U -4.3638 13.4090 'International Tables Vol C Tables 4.2.6.8 and 6.1.1.4'

loop_
_exptl_crystal_face_index_h
_exptl_crystal_face_index_k
_exptl_crystal_face_index_l
_exptl_crystal_face_perp_dist
_exptl_oxdiff_crystal_face_indexfrac_h
_exptl_oxdiff_crystal_face_indexfrac_k
_exptl_oxdiff_crystal_face_indexfrac_l
_exptl_oxdiff_crystal_face_x
_exptl_oxdiff_crystal_face_y
_exptl_oxdiff_crystal_face_z
9 2 -2 0.0897 8.7611 2.3233 -2.4758 0.0206 0.1722 0.9849
0 -2 -17 0.0953 -0.2367 -2.0253 -16.9584 0.1294 0.9885 -0.0779
-9 -2 2 0.0545 -8.8006 -2.4215 1.7256 -0.0148 -0.1285 -0.9916
0 2 17 0.1051 0.1799 2.0090 16.9635 -0.1294 -0.9890 0.0715
9 1 0 0.0876 8.9505 0.8273 0.3428 0.1218 0.0077 0.9925
-1 15 1 0.0512 -0.5560 14.9754 1.4195 -0.9897 -0.0790 0.1190
-9 -4 -1 0.0657 -8.6526 -3.8761 -0.6263 0.0834 0.0087 -0.9965
1 -15 -1 0.0690 1.0650 -14.9014 -1.3974 0.9949 0.0793 -0.0622
1 10 -13 0.0881 0.7147 10.0220 -12.7146 -0.6397 0.7481 0.1764
0 -10 13 0.0920 0.1434 -9.8905 12.9201 0.6479 -0.7575 -0.0804
-1 -15 4 0.0565 -1.2024 -14.5673 3.6570 0.9280 -0.2225 -0.2988
-1 -15 4 0.0549 -1.2791 -14.5512 3.6429 0.9255 -0.2219 -0.3070
-1 6 15 0.0951 -0.6777 6.3463 15.4665 -0.4296 -0.9026 0.0264
-1 6 15 0.0951 -0.5253 6.3886 15.4652 -0.4294 -0.9021 0.0436
0 12 -10 0.0626 -0.2741 12.0273 -10.3035 -0.7904 0.6051 0.0957

loop_
_geom_angle_atom_site_label_1
_geom_angle_atom_site_label_2
_geom_angle_atom_site_label_3
_geom_angle
_geom_angle_site_symmetry_1
_geom_angle_site_symmetry_3
N1 U1 N4 70.51(19) . .
N2 U1 N1 109.7(2) . .
N2 U1 N3 108.3(2) . .
N2 U1 N4 70.16(19) . .
N3 U1 N1 109.7(2) . .
N3 U1 N4 70.1(2) . .
N5 U1 N1 107.6(3) . .
N5 U1 N2 109.0(2) . .
N5 U1 N3 112.6(3) . .
N5 U1 N4 177.3(2) . .
N5 K1 U1 113.26(13) . 5_566
N5 K1 U1 19.80(15) 5_566 5_566
N5 K1 N5 96.37(17) 5_566 .
N1 Si1 C1 112.4(3) . .
N1 Si1 C4 112.9(4) . .
N1 Si1 C7 105.7(3) . .
C4 Si1 C1 103.6(4) . .
C7 Si1 C1 108.6(4) . .
C7 Si1 C4 113.8(4) . .
N2 Si2 C12 112.0(3) . .
N2 Si2 C15 107.9(3) . .
N2 Si2 C18 112.0(4) . .
C12 Si2 C18 105.5(4) . .
C15 Si2 C12 106.8(4) . .
C15 Si2 C18 112.5(4) . .
N3 Si3 C23 111.8(3) . .
N3 Si3 C26 112.9(3) . .
N3 Si3 C29 105.4(3) . .
C23 Si3 C26 106.2(4) . .
C29 Si3 C23 108.0(4) . .
C29 Si3 C26 112.5(3) . .
Si1 N1 U1 131.3(3) . .
C10 N1 U1 110.1(4) . .
C10 N1 Si1 118.6(5) . .
Si2 N2 U1 131.8(3) . .
C21 N2 U1 112.1(4) . .
C21 N2 Si2 115.9(4) . .
Si3 N3 U1 130.9(3) . .
C32 N3 U1 111.9(4) . .
C32 N3 Si3 117.0(5) . .
C11 N4 U1 107.2(4) . .
C11 N4 C22 111.8(6) . .
C11 N4 C33 110.7(6) . .
C22 N4 U1 108.0(4) . .
C22 N4 C33 110.8(6) . .
C33 N4 U1 108.1(4) . .
U1 N5 K1 131.9(3) . 5_566
U1 N5 K1 135.5(3) . .
K1 N5 K1 83.64(17) 5_566 .
Si1 C1 H1 108.2 . .
C2 C1 Si1 111.0(6) . .
C2 C1 H1 108.2 . .
C2 C1 C3 108.6(7) . .
C3 C1 Si1 112.5(6) . .
C3 C1 H1 108.2 . .
C1 C2 H2A 109.5 . .
C1 C2 H2B 109.5 . .
C1 C2 H2C 109.5 . .
H2A C2 H2B 109.5 . .
H2A C2 H2C 109.5 . .
H2B C2 H2C 109.5 . .
C1 C3 H3A 109.5 . .
C1 C3 H3B 109.5 . .
C1 C3 H3C 109.5 . .
H3A C3 H3B 109.5 . .
H3A C3 H3C 109.5 . .
H3B C3 H3C 109.5 . .
Si1 C4 H4 106.4 . .
C5 C4 Si1 113.0(8) . .
C5 C4 H4 106.4 . .
C6 C4 Si1 115.2(6) . .
C6 C4 H4 106.4 . .
C6 C4 C5 109.0(8) . .
C4 C5 H5A 109.5 . .
C4 C5 H5B 109.5 . .
C4 C5 H5C 109.5 . .
H5A C5 H5B 109.5 . .
H5A C5 H5C 109.5 . .
H5B C5 H5C 109.5 . .
C4 C6 H6A 109.5 . .
C4 C6 H6B 109.5 . .
C4 C6 H6C 109.5 . .
H6A C6 H6B 109.5 . .
H6A C6 H6C 109.5 . .
H6B C6 H6C 109.5 . .
K1 C7 H7 27.1 5_566 .
Si1 C7 K1 117.8(4) . 5_566
Si1 C7 H7 105.5 . .
C8 C7 K1 78.4(8) . 5_566
C8 C7 Si1 116.3(7) . .
C8 C7 H7 105.5 . .
C8 C7 C9 108.9(8) . .
C9 C7 K1 116.1(6) . 5_566
C9 C7 Si1 114.1(6) . .
C9 C7 H7 105.5 . .
C7 C8 H8A 109.5 . .
C7 C8 H8B 109.5 . .
C7 C8 H8C 109.5 . .
H8A C8 H8B 109.5 . .
H8A C8 H8C 109.5 . .
H8B C8 H8C 109.5 . .
C7 C9 H9A 109.5 . .
C7 C9 H9B 109.5 . .
C7 C9 H9C 109.5 . .
H9A C9 H9B 109.5 . .
H9A C9 H9C 109.5 . .
H9B C9 H9C 109.5 . .
N1 C10 H10A 109.6 . .
N1 C10 H10B 109.6 . .
N1 C10 C11 110.2(6) . .
H10A C10 H10B 108.1 . .
C11 C10 H10A 109.6 . .
C11 C10 H10B 109.6 . .
N4 C11 C10 110.0(6) . .
N4 C11 H11A 109.7 . .
N4 C11 H11B 109.7 . .
C10 C11 H11A 109.7 . .
C10 C11 H11B 109.7 . .
H11A C11 H11B 108.2 . .
Si2 C12 H12 107.7 . .
C13 C12 Si2 113.4(6) . .
C13 C12 H12 107.7 . .
C14 C12 Si2 111.2(5) . .
C14 C12 H12 107.7 . .
C14 C12 C13 108.8(7) . .
C12 C13 H13A 109.5 . .
C12 C13 H13B 109.5 . .
C12 C13 H13C 109.5 . .
H13A C13 H13B 109.5 . .
H13A C13 H13C 109.5 . .
H13B C13 H13C 109.5 . .
K1 C14 H14A 60.8 5_566 .
K1 C14 H14B 99.7 5_566 .
K1 C14 H14C 56.4 5_566 .
C12 C14 K1 150.7(6) . 5_566
C12 C14 H14A 109.5 . .
C12 C14 H14B 109.5 . .
C12 C14 H14C 109.5 . .
H14A C14 H14B 109.5 . .
H14A C14 H14C 109.5 . .
H14B C14 H14C 109.5 . .
Si2 C15 H15 106.4 . .
C16 C15 Si2 114.2(6) . .
C16 C15 H15 106.4 . .
C17 C15 Si2 113.6(7) . .
C17 C15 H15 106.4 . .
C17 C15 C16 109.3(7) . .
C15 C16 H16A 109.5 . .
C15 C16 H16B 109.5 . .
C15 C16 H16C 109.5 . .
H16A C16 H16B 109.5 . .
H16A C16 H16C 109.5 . .
H16B C16 H16C 109.5 . .
C15 C17 H17A 109.5 . .
C15 C17 H17B 109.5 . .
C15 C17 H17C 109.5 . .
H17A C17 H17B 109.5 . .
H17A C17 H17C 109.5 . .
H17B C17 H17C 109.5 . .
Si2 C18 H18 105.9 . .
C19 C18 Si2 112.5(7) . .
C19 C18 H18 105.9 . .
C20 C18 Si2 117.0(7) . .
C20 C18 H18 105.9 . .
C20 C18 C19 108.8(8) . .
C18 C19 H19A 109.5 . .
C18 C19 H19B 109.5 . .
C18 C19 H19C 109.5 . .
H19A C19 H19B 109.5 . .
H19A C19 H19C 109.5 . .
H19B C19 H19C 109.5 . .
C18 C20 H20A 109.5 . .
C18 C20 H20B 109.5 . .
C18 C20 H20C 109.5 . .
H20A C20 H20B 109.5 . .
H20A C20 H20C 109.5 . .
H20B C20 H20C 109.5 . .
N2 C21 H21A 109.7 . .
N2 C21 H21B 109.7 . .
N2 C21 C22 110.0(6) . .
H21A C21 H21B 108.2 . .
C22 C21 H21A 109.7 . .
C22 C21 H21B 109.7 . .
N4 C22 C21 109.7(6) . .
N4 C22 H22A 109.7 . .
N4 C22 H22B 109.7 . .
C21 C22 H22A 109.7 . .
C21 C22 H22B 109.7 . .
H22A C22 H22B 108.2 . .
Si3 C23 H23 108.1 . .
C24 C23 Si3 110.9(6) . .
C24 C23 H23 108.1 . .
C25 C23 Si3 112.7(7) . .
C25 C23 H23 108.1 . .
C25 C23 C24 108.7(7) . .
C23 C24 H24A 109.5 . .
C23 C24 H24B 109.5 . .
C23 C24 H24C 109.5 . .
H24A C24 H24B 109.5 . .
H24A C24 H24C 109.5 . .
H24B C24 H24C 109.5 . .
C23 C25 H25A 109.5 . .
C23 C25 H25B 109.5 . .
C23 C25 H25C 109.5 . .
H25A C25 H25B 109.5 . .
H25A C25 H25C 109.5 . .
H25B C25 H25C 109.5 . .
Si3 C26 H26 105.9 . .
C27 C26 Si3 112.8(6) . .
C27 C26 H26 105.9 . .
C28 C26 Si3 116.8(6) . .
C28 C26 H26 105.9 . .
C28 C26 C27 108.8(7) . .
C26 C27 H27A 109.5 . .
C26 C27 H27B 109.5 . .
C26 C27 H27C 109.5 . .
H27A C27 H27B 109.5 . .
H27A C27 H27C 109.5 . .
H27B C27 H27C 109.5 . .
C26 C28 H28A 109.5 . .
C26 C28 H28B 109.5 . .
C26 C28 H28C 109.5 . .
H28A C28 H28B 109.5 . .
H28A C28 H28C 109.5 . .
H28B C28 H28C 109.5 . .
Si3 C29 H29 105.4 . .
C30 C29 Si3 116.3(6) . .
C30 C29 H29 105.4 . .
C31 C29 Si3 112.8(6) . .
C31 C29 H29 105.4 . .
C31 C29 C30 110.4(7) . .
C29 C30 H30A 109.5 . .
C29 C30 H30B 109.5 . .
C29 C30 H30C 109.5 . .
H30A C30 H30B 109.5 . .
H30A C30 H30C 109.5 . .
H30B C30 H30C 109.5 . .
C29 C31 H31A 109.5 . .
C29 C31 H31B 109.5 . .
C29 C31 H31C 109.5 . .
H31A C31 H31B 109.5 . .
H31A C31 H31C 109.5 . .
H31B C31 H31C 109.5 . .
N3 C32 H32A 109.5 . .
N3 C32 H32B 109.5 . .
N3 C32 C33 110.5(6) . .
H32A C32 H32B 108.1 . .
C33 C32 H32A 109.5 . .
C33 C32 H32B 109.5 . .
N4 C33 C32 109.3(6) . .
N4 C33 H33A 109.8 . .
N4 C33 H33B 109.8 . .
C32 C33 H33A 109.8 . .
C32 C33 H33B 109.8 . .
H33A C33 H33B 108.3 . .

loop_
_geom_bond_atom_site_label_1
_geom_bond_atom_site_label_2
_geom_bond_distance
_geom_bond_site_symmetry_2
U1 N1 2.349(5) .
U1 N2 2.317(6) .
U1 N3 2.333(6) .
U1 N4 2.666(6) .
U1 N5 1.929(6) .
K1 U1 4.2397(17) 5_566
K1 N5 2.746(7) .
K1 N5 2.702(6) 5_566
Si1 N1 1.720(6) .
Si1 C1 1.908(8) .
Si1 C4 1.904(9) .
Si1 C7 1.900(9) .
Si2 N2 1.723(6) .
Si2 C12 1.898(9) .
Si2 C15 1.892(8) .
Si2 C18 1.906(9) .
Si3 N3 1.716(6) .
Si3 C23 1.899(8) .
Si3 C26 1.906(8) .
Si3 C29 1.898(8) .
N1 C10 1.464(9) .
N2 C21 1.495(9) .
N3 C32 1.477(9) .
N4 C11 1.471(9) .
N4 C22 1.483(9) .
N4 C33 1.483(9) .
N5 K1 2.702(6) 5_566
C1 H1 1.0000 .
C1 C2 1.511(12) .
C1 C3 1.539(12) .
C2 H2A 0.9800 .
C2 H2B 0.9800 .
C2 H2C 0.9800 .
C3 H3A 0.9800 .
C3 H3B 0.9800 .
C3 H3C 0.9800 .
C4 H4 1.0000 .
C4 C5 1.538(14) .
C4 C6 1.531(13) .
C5 H5A 0.9800 .
C5 H5B 0.9800 .
C5 H5C 0.9800 .
C6 H6A 0.9800 .
C6 H6B 0.9800 .
C6 H6C 0.9800 .
C7 K1 3.526(10) 5_566
C7 H7 1.0000 .
C7 C8 1.527(14) .
C7 C9 1.539(13) .
C8 H8A 0.9800 .
C8 H8B 0.9800 .
C8 H8C 0.9800 .
C9 H9A 0.9800 .
C9 H9B 0.9800 .
C9 H9C 0.9800 .
C10 H10A 0.9900 .
C10 H10B 0.9900 .
C10 C11 1.528(10) .
C11 H11A 0.9900 .
C11 H11B 0.9900 .
C12 H12 1.0000 .
C12 C13 1.547(11) .
C12 C14 1.532(12) .
C13 H13A 0.9800 .
C13 H13B 0.9800 .
C13 H13C 0.9800 .
C14 K1 3.283(9) 5_566
C14 H14A 0.9800 .
C14 H14B 0.9800 .
C14 H14C 0.9800 .
C15 H15 1.0000 .
C15 C16 1.550(11) .
C15 C17 1.533(13) .
C16 H16A 0.9800 .
C16 H16B 0.9800 .
C16 H16C 0.9800 .
C17 H17A 0.9800 .
C17 H17B 0.9800 .
C17 H17C 0.9800 .
C18 H18 1.0000 .
C18 C19 1.536(13) .
C18 C20 1.523(14) .
C19 H19A 0.9800 .
C19 H19B 0.9800 .
C19 H19C 0.9800 .
C20 H20A 0.9800 .
C20 H20B 0.9800 .
C20 H20C 0.9800 .
C21 H21A 0.9900 .
C21 H21B 0.9900 .
C21 C22 1.512(10) .
C22 H22A 0.9900 .
C22 H22B 0.9900 .
C23 H23 1.0000 .
C23 C24 1.536(14) .
C23 C25 1.518(13) .
C24 H24A 0.9800 .
C24 H24B 0.9800 .
C24 H24C 0.9800 .
C25 H25A 0.9800 .
C25 H25B 0.9800 .
C25 H25C 0.9800 .
C26 H26 1.0000 .
C26 C27 1.525(11) .
C26 C28 1.517(12) .
C27 H27A 0.9800 .
C27 H27B 0.9800 .
C27 H27C 0.9800 .
C28 H28A 0.9800 .
C28 H28B 0.9800 .
C28 H28C 0.9800 .
C29 H29 1.0000 .
C29 C30 1.532(11) .
C29 C31 1.524(14) .
C30 H30A 0.9800 .
C30 H30B 0.9800 .
C30 H30C 0.9800 .
C31 H31A 0.9800 .
C31 H31B 0.9800 .
C31 H31C 0.9800 .
C32 H32A 0.9900 .
C32 H32B 0.9900 .
C32 C33 1.518(11) .
C33 H33A 0.9900 .
C33 H33B 0.9900 .

loop_
_geom_torsion_atom_site_label_1
_geom_torsion_atom_site_label_2
_geom_torsion_atom_site_label_3
_geom_torsion_atom_site_label_4
_geom_torsion
_geom_torsion_site_symmetry_1
_geom_torsion_site_symmetry_2
_geom_torsion_site_symmetry_3
_geom_torsion_site_symmetry_4
U1 N1 C10 C11 -60.0(7) . . . .
U1 N2 C21 C22 -58.5(7) . . . .
U1 N3 C32 C33 -58.2(7) . . . .
U1 N4 C11 C10 -31.1(6) . . . .
U1 N4 C22 C21 -31.0(7) . . . .
U1 N4 C33 C32 -31.6(6) . . . .
Si1 N1 C10 C11 122.0(6) . . . .
Si2 N2 C21 C22 126.1(5) . . . .
Si2 C12 C14 K1 4.6(14) . . . 5_566
Si3 N3 C32 C33 125.0(6) . . . .
N1 Si1 C7 K1 -66.8(4) . . . 5_566
N1 Si1 C7 C8 -157.2(9) . . . .
N1 Si1 C7 C9 74.6(7) . . . .
N1 C10 C11 N4 61.9(8) . . . .
N2 Si2 C12 C13 -63.2(6) . . . .
N2 Si2 C12 C14 59.8(6) . . . .
N2 Si2 C15 C16 -159.5(6) . . . .
N2 Si2 C15 C17 74.1(7) . . . .
N2 C21 C22 N4 59.3(8) . . . .
N3 Si3 C23 C24 -55.2(7) . . . .
N3 Si3 C23 C25 66.8(7) . . . .
N3 Si3 C29 C30 -163.3(6) . . . .
N3 Si3 C29 C31 67.7(7) . . . .
N3 C32 C33 N4 60.0(8) . . . .
C1 Si1 N1 U1 -81.2(5) . . . .
C1 Si1 N1 C10 96.3(6) . . . .
C1 Si1 C7 K1 54.1(5) . . . 5_566
C1 Si1 C7 C8 -36.4(10) . . . .
C1 Si1 C7 C9 -164.5(6) . . . .
C4 Si1 N1 U1 162.1(4) . . . .
C4 Si1 N1 C10 -20.4(6) . . . .
C4 Si1 C7 K1 168.9(4) . . . 5_566
C4 Si1 C7 C8 78.4(10) . . . .
C4 Si1 C7 C9 -49.8(8) . . . .
C7 Si1 N1 U1 37.1(5) . . . .
C7 Si1 N1 C10 -145.4(6) . . . .
C11 N4 C22 C21 86.7(7) . . . .
C11 N4 C33 C32 -148.7(6) . . . .
C12 Si2 N2 U1 -97.5(4) . . . .
C12 Si2 N2 C21 76.7(6) . . . .
C12 Si2 C15 C16 -38.9(7) . . . .
C12 Si2 C15 C17 -165.2(6) . . . .
C13 C12 C14 K1 130.2(10) . . . 5_566
C15 Si2 N2 U1 19.8(5) . . . .
C15 Si2 N2 C21 -166.0(5) . . . .
C15 Si2 C12 C13 178.8(6) . . . .
C15 Si2 C12 C14 -58.2(6) . . . .
C18 Si2 N2 U1 144.2(4) . . . .
C18 Si2 N2 C21 -41.6(6) . . . .
C18 Si2 C12 C13 58.8(7) . . . .
C18 Si2 C12 C14 -178.2(6) . . . .
C18 Si2 C15 C16 76.4(7) . . . .
C18 Si2 C15 C17 -50.0(7) . . . .
C22 N4 C11 C10 -149.3(6) . . . .
C22 N4 C33 C32 86.6(7) . . . .
C23 Si3 N3 U1 -94.4(5) . . . .
C23 Si3 N3 C32 81.6(6) . . . .
C23 Si3 C29 C30 -43.6(7) . . . .
C23 Si3 C29 C31 -172.7(6) . . . .
C26 Si3 N3 U1 145.9(4) . . . .
C26 Si3 N3 C32 -38.1(6) . . . .
C26 Si3 C23 C24 68.4(6) . . . .
C26 Si3 C23 C25 -169.5(6) . . . .
C26 Si3 C29 C30 73.3(7) . . . .
C26 Si3 C29 C31 -55.8(7) . . . .
C29 Si3 N3 U1 22.7(5) . . . .
C29 Si3 N3 C32 -161.3(6) . . . .
C29 Si3 C23 C24 -170.7(6) . . . .
C29 Si3 C23 C25 -48.7(7) . . . .
C33 N4 C11 C10 86.5(7) . . . .
C33 N4 C22 C21 -149.2(6) . . . .
